data_1523008
loop_
_publ_author_name
'Tomokiyo, A.'
'Kawano, S.'
'Okada, T.'

_publ_section_title
;
 Phase diagram of system (Bi2 Te3)-(Bi I3) and crystal structure of Bi Te
 I
;
_journal_name_full 'Japanese Journal of Applied Physics'
_journal_page_first 291
_journal_page_last 298
_journal_volume 16
_journal_year 1977
_chemical_formula_sum 'Bi I Te'
_chemical_name_systematic 'Bi Te I'
_space_group_IT_number 143
_symmetry_space_group_name_Hall 'P 3'
_symmetry_space_group_name_H-M 'P 3'
_cell_angle_alpha 90
_cell_angle_beta 90
_cell_angle_gamma 120
_cell_formula_units_Z 1
_cell_length_a 4.346
_cell_length_b 4.346
_cell_length_c 6.835
_cell_volume 111.802
_citation_journal_id_ASTM JJAPA5
_cod_data_source_file Tomokiyo_JJAPA5_1977_1190.cif
_cod_data_source_block Bi1I1Te1
_cod_original_cell_volume 111.8018
_cod_original_formula_sum 'Bi1 I1 Te1'
_cod_database_code 1523008

loop_
_symmetry_equiv_pos_as_xyz
x,y,z
-y,x-y,z
-x+y,-x,z

loop_
_atom_site_label
_atom_site_type_symbol
_atom_site_fract_x
_atom_site_fract_y
_atom_site_fract_z
_atom_site_occupancy
_atom_site_U_iso_or_equiv
Te1 Te-2 0.6667 0.3333 0.4227 1 0.0
I1 I-1 0.3333 0.6667 0.7214 1 0.0
Bi1 Bi+3 0 0 0 1 0.0
